data_7703531
loop_
_publ_author_name
'Frogley, Benjamin J.'
'Hill, Anthony F.'

_publ_section_title
;
 Metal coordination to bipyridyl carbynes.
;
_journal_issue 10
_journal_name_full 'Dalton transactions (Cambridge, England : 2003)'
_journal_page_first 3272
_journal_page_last 3283
_journal_paper_doi 10.1039/c9dt04744a
_journal_volume 49
_journal_year 2020
_chemical_formula_moiety 'C31 H29 B Br N8 O5 Re W, C H2 Cl2'
_chemical_formula_sum 'C32 H31 B Br Cl2 N8 O5 Re W'
_chemical_formula_weight 1139.32
_space_group_crystal_system monoclinic
_space_group_IT_number 14
_space_group_name_Hall '-P 2ybc'
_space_group_name_H-M_alt 'P 1 21/c 1'
_atom_sites_solution_hydrogens mixed
_audit_creation_method SHELXL-2016/6
_audit_update_record
;
2020-01-15 deposited with the CCDC.	2020-02-17 downloaded from the CCDC.
;
_cell_angle_alpha 90
_cell_angle_beta 97.4230(10)
_cell_angle_gamma 90
_cell_formula_units_Z 4
_cell_length_a 18.07780(10)
_cell_length_b 12.51640(10)
_cell_length_c 17.18700(10)
_cell_measurement_reflns_used 37838
_cell_measurement_temperature 150.0(1)
_cell_measurement_theta_max 70.5950
_cell_measurement_theta_min 4.3040
_cell_volume 3856.29(4)
_computing_cell_refinement 'CrysAlisPro 1.171.40.36a (Rigaku OD, 2018)'
_computing_data_collection 'CrysAlisPro 1.171.40.36a (Rigaku OD, 2018)'
_computing_data_reduction 'CrysAlisPro 1.171.40.36a (Rigaku OD, 2018)'
_computing_molecular_graphics 'Mercury (Macrae et al., 2020)'
_computing_publication_material 'CIFTAB (Sheldrick, 2016)'
_computing_structure_refinement 'SHELXL-2016/6 (Sheldrick, 2016)'
_computing_structure_solution 'SHELXT 2014/5 (Sheldrick, 2014)'
_diffrn_ambient_temperature 150.0(1)
_diffrn_detector_area_resol_mean 8.1297
_diffrn_measured_fraction_theta_full 0.999
_diffrn_measured_fraction_theta_max 0.994
_diffrn_measurement_device_type 'SuperNova, Dual, Cu at home/near, EosS2'
_diffrn_measurement_method '\w scans'
_diffrn_radiation_type CuK\a
_diffrn_radiation_wavelength 1.54184
_diffrn_reflns_av_R_equivalents 0.0393
_diffrn_reflns_av_unetI/netI 0.0162
_diffrn_reflns_Laue_measured_fraction_full 0.999
_diffrn_reflns_Laue_measured_fraction_max 0.994
_diffrn_reflns_limit_h_max 22
_diffrn_reflns_limit_h_min -21
_diffrn_reflns_limit_k_max 15
_diffrn_reflns_limit_k_min -15
_diffrn_reflns_limit_l_max 20
_diffrn_reflns_limit_l_min -20
_diffrn_reflns_number 68065
_diffrn_reflns_point_group_measured_fraction_full 0.999
_diffrn_reflns_point_group_measured_fraction_max 0.994
_diffrn_reflns_theta_full 67.684
_diffrn_reflns_theta_max 70.726
_diffrn_reflns_theta_min 4.308
_diffrn_source 'micro-focus sealed X-ray tube'
_exptl_absorpt_coefficient_mu 14.379
_exptl_absorpt_correction_T_max 1.00000
_exptl_absorpt_correction_T_min 0.40443
_exptl_absorpt_correction_type multi-scan
_exptl_absorpt_process_details
;
CrysAlisPro 1.171.40.36a (Rigaku Oxford Diffraction, 2018)
Empirical absorption correction using spherical harmonics,
 implemented in SCALE3 ABSPACK scaling algorithm.
;
_exptl_crystal_colour green
_exptl_crystal_density_diffrn 1.962
_exptl_crystal_description block
_exptl_crystal_F_000 2168
_exptl_crystal_size_max 0.184
_exptl_crystal_size_mid 0.127
_exptl_crystal_size_min 0.026
_refine_diff_density_max 1.077
_refine_diff_density_min -1.590
_refine_diff_density_rms 0.102
_refine_ls_extinction_method none
_refine_ls_goodness_of_fit_ref 1.096
_refine_ls_hydrogen_treatment mixed
_refine_ls_matrix_type full
_refine_ls_number_parameters 480
_refine_ls_number_reflns 7360
_refine_ls_number_restraints 4
_refine_ls_restrained_S_all 1.101
_refine_ls_R_factor_all 0.0263
_refine_ls_R_factor_gt 0.0246
_refine_ls_shift/su_max 0.002
_refine_ls_shift/su_mean 0.000
_refine_ls_structure_factor_coef Fsqd
_refine_ls_weighting_details 'w=1/[\s^2^(Fo^2^)+(0.0322P)^2^+9.0424P] where P=(Fo^2^+2Fc^2^)/3'
_refine_ls_weighting_scheme calc
_refine_ls_wR_factor_gt 0.0636
_refine_ls_wR_factor_ref 0.0650
_reflns_Friedel_coverage 0.000
_reflns_number_gt 7005
_reflns_number_total 7360
_reflns_threshold_expression 'I > 2\s(I)'
_cod_data_source_file c9dt04744a2.cif
_cod_data_source_block Compound_10
_cod_depositor_comments 'Adding full bibliography for 7703525--7703535.cif.'
_cod_original_sg_symbol_H-M 'P 21/c'
_cod_database_code 7703531
_shelx_shelxl_version_number 2016/6
_shelx_space_group_comment
;
The symmetry employed for this shelxl refinement is uniquely defined
by the following loop, which should always be used as a source of
symmetry information in preference to the above space-group names.
They are only intended as comments.
;

loop_
_space_group_symop_operation_xyz
'x, y, z'
'-x, y+1/2, -z+1/2'
'-x, -y, -z'
'x, -y-1/2, z-1/2'

loop_
_atom_site_label
_atom_site_type_symbol
_atom_site_fract_x
_atom_site_fract_y
_atom_site_fract_z
_atom_site_U_iso_or_equiv
_atom_site_adp_type
_atom_site_occupancy
_atom_site_site_symmetry_order
_atom_site_calc_flag
_atom_site_refinement_flags_posn
_atom_site_refinement_flags_adp
_atom_site_refinement_flags_occupancy
_atom_site_disorder_assembly
_atom_site_disorder_group
Re1 Re 0.63599(2) 0.57863(2) 0.32450(2) 0.02351(6) Uani 1 1 d D . . . .
W1 W 0.80023(2) 0.85851(2) 0.45905(2) 0.02409(6) Uani 1 1 d . . . . .
Br1 Br 0.51616(3) 0.68669(4) 0.34095(3) 0.03108(13) Uani 0.9196(14) 1 d D . P A 1
Cl2 Cl 0.67022(17) 0.16768(19) 0.56937(14) 0.1155(8) Uani 1 1 d . . . . .
Cl1 Cl 0.77084(17) 0.3262(2) 0.5153(2) 0.1516(13) Uani 1 1 d . . . . .
O3 O 0.70850(16) 0.7794(2) 0.26445(16) 0.0353(6) Uani 1 1 d . . . . .
O4 O 0.58194(16) 0.5417(3) 0.15032(15) 0.0388(7) Uani 1 1 d . . . . .
N7 N 0.66093(16) 0.5817(2) 0.45444(17) 0.0236(6) Uani 1 1 d . . . . .
O1 O 0.74919(19) 0.9024(3) 0.62425(17) 0.0451(7) Uani 1 1 d . . . . .
N8 N 0.57261(17) 0.4470(2) 0.36347(18) 0.0267(6) Uani 1 1 d . . . . .
N2 N 0.87024(18) 1.0792(3) 0.41574(19) 0.0298(7) Uani 1 1 d . . . . .
O2 O 0.91664(17) 0.7035(3) 0.55110(18) 0.0461(8) Uani 1 1 d . . . . .
N3 N 0.85173(17) 0.8530(3) 0.34963(18) 0.0273(6) Uani 1 1 d . . . . .
N5 N 0.72130(17) 0.9709(3) 0.39378(17) 0.0270(6) Uani 1 1 d . . . . .
N6 N 0.74497(17) 1.0421(3) 0.34078(18) 0.0287(7) Uani 1 1 d . . . . .
N4 N 0.85721(17) 0.9444(3) 0.30654(18) 0.0294(7) Uani 1 1 d . . . . .
N1 N 0.87403(17) 1.0072(3) 0.47687(18) 0.0288(7) Uani 1 1 d . . . . .
O5A O 0.77475(19) 0.4466(3) 0.3029(2) 0.0433(8) Uani 0.9196(14) 1 d D . P A 1
C30 C 0.6845(2) 0.7056(3) 0.2907(2) 0.0275(8) Uani 1 1 d . . . . .
C32A C 0.7232(3) 0.4954(4) 0.3116(3) 0.0329(10) Uani 0.9196(14) 1 d D . P A 1
C8 C 0.6263(2) 0.5033(3) 0.4921(2) 0.0279(8) Uani 1 1 d . . . . .
C9 C 0.5765(2) 0.4309(3) 0.4414(2) 0.0276(8) Uani 1 1 d . . . . .
C1 C 0.7431(2) 0.7379(3) 0.4643(2) 0.0265(7) Uani 1 1 d . . . . .
C2 C 0.7666(2) 0.8898(3) 0.5630(2) 0.0316(8) Uani 1 1 d . . . . .
C25 C 0.6475(2) 0.9860(3) 0.3926(2) 0.0289(8) Uani 1 1 d . . . . .
C4 C 0.7078(2) 0.6496(3) 0.4991(2) 0.0268(7) Uani 1 1 d . . . . .
C17 C 0.9087(2) 1.1684(3) 0.4396(3) 0.0363(9) Uani 1 1 d . . . . .
C5 C 0.7215(2) 0.6367(3) 0.5814(2) 0.0311(8) Uani 1 1 d . . . . .
H5 H 0.754951 0.681902 0.611061 0.037 Uiso 1 1 calc R U . . .
C16 C 0.9386(2) 1.1531(3) 0.5168(3) 0.0385(10) Uani 1 1 d . . . . .
H16 H 0.968059 1.201123 0.548495 0.046 Uiso 1 1 calc R U . . .
C3 C 0.8773(2) 0.7638(3) 0.5170(2) 0.0325(8) Uani 1 1 d . . . . .
C31 C 0.6033(2) 0.5569(3) 0.2156(2) 0.0305(8) Uani 1 1 d . . . . .
C27 C 0.6860(2) 1.0997(3) 0.3072(2) 0.0319(8) Uani 1 1 d . . . . .
C6 C 0.6859(3) 0.5582(3) 0.6177(2) 0.0363(9) Uani 1 1 d . . . . .
H6 H 0.694705 0.549855 0.671844 0.044 Uiso 1 1 calc R U . . .
C24 C 0.6020(2) 0.9251(4) 0.4440(3) 0.0373(9) Uani 1 1 d . . . . .
H24A H 0.609335 0.849891 0.437253 0.056 Uiso 1 1 calc R U . . .
H24B H 0.550168 0.942116 0.430006 0.056 Uiso 1 1 calc R U . . .
H24C H 0.617096 0.944191 0.497791 0.056 Uiso 1 1 calc R U . . .
C13 C 0.5263(2) 0.3843(3) 0.3149(2) 0.0311(8) Uani 1 1 d . . . . .
H13 H 0.523378 0.394978 0.261091 0.037 Uiso 1 1 calc R U . . .
C20 C 0.8829(2) 0.7739(3) 0.3126(2) 0.0324(8) Uani 1 1 d . . . . .
C15 C 0.9163(2) 1.0520(3) 0.5381(2) 0.0327(8) Uani 1 1 d . . . . .
C7 C 0.6370(2) 0.4917(3) 0.5728(2) 0.0342(9) Uani 1 1 d . . . . .
H7 H 0.611270 0.439214 0.596639 0.041 Uiso 1 1 calc R U . . .
C12 C 0.4837(2) 0.3057(3) 0.3421(2) 0.0373(9) Uani 1 1 d . . . . .
H12 H 0.451709 0.264934 0.307147 0.045 Uiso 1 1 calc R U . . .
C26 C 0.6237(2) 1.0653(3) 0.3382(2) 0.0336(8) Uani 1 1 d . . . . .
H26 H 0.575221 1.090167 0.325331 0.040 Uiso 1 1 calc R U . . .
C11 C 0.4885(3) 0.2877(4) 0.4214(3) 0.0433(10) Uani 1 1 d . . . . .
H11 H 0.460411 0.234158 0.440981 0.052 Uiso 1 1 calc R U . . .
C10 C 0.5359(3) 0.3507(4) 0.4715(2) 0.0388(10) Uani 1 1 d . . . . .
H10 H 0.540524 0.339187 0.525357 0.047 Uiso 1 1 calc R U . . .
C21 C 0.9079(2) 0.8144(4) 0.2453(2) 0.0388(9) Uani 1 1 d . . . . .
H21 H 0.931287 0.776215 0.208985 0.047 Uiso 1 1 calc R U . . .
C22 C 0.8915(2) 0.9216(4) 0.2429(2) 0.0362(9) Uani 1 1 d . . . . .
C14 C 0.9341(3) 0.9976(4) 0.6159(3) 0.0437(10) Uani 1 1 d . . . . .
H14A H 0.893359 1.007172 0.645992 0.065 Uiso 1 1 calc R U . . .
H14B H 0.978548 1.028097 0.643684 0.065 Uiso 1 1 calc R U . . .
H14C H 0.941658 0.922729 0.607830 0.065 Uiso 1 1 calc R U . . .
C19 C 0.8869(3) 0.6615(4) 0.3418(3) 0.0416(10) Uani 1 1 d . . . . .
H19A H 0.929107 0.653646 0.381360 0.062 Uiso 1 1 calc R U . . .
H19B H 0.891908 0.613848 0.299011 0.062 Uiso 1 1 calc R U . . .
H19C H 0.842058 0.644661 0.363742 0.062 Uiso 1 1 calc R U . . .
C28 C 0.6934(3) 1.1867(4) 0.2493(3) 0.0421(10) Uani 1 1 d . . . . .
H28A H 0.721687 1.244621 0.274893 0.063 Uiso 1 1 calc R U . . .
H28B H 0.644786 1.211805 0.228179 0.063 Uiso 1 1 calc R U . . .
H28C H 0.718656 1.159655 0.207541 0.063 Uiso 1 1 calc R U . . .
B1 B 0.8283(2) 1.0513(4) 0.3341(3) 0.0315(9) Uani 1 1 d . . . . .
C18 C 0.9132(3) 1.2627(4) 0.3876(3) 0.0489(12) Uani 1 1 d . . . . .
H18A H 0.941235 1.244155 0.345741 0.073 Uiso 1 1 calc R U . . .
H18B H 0.937430 1.320519 0.417413 0.073 Uiso 1 1 calc R U . . .
H18C H 0.863779 1.284095 0.365991 0.073 Uiso 1 1 calc R U . . .
C23 C 0.9069(3) 1.0046(4) 0.1842(3) 0.0502(12) Uani 1 1 d . . . . .
H23A H 0.861256 1.040259 0.164476 0.075 Uiso 1 1 calc R U . . .
H23B H 0.927369 0.970980 0.141534 0.075 Uiso 1 1 calc R U . . .
H23C H 0.941888 1.055820 0.208876 0.075 Uiso 1 1 calc R U . . .
C29 C 0.7346(5) 0.2002(8) 0.5099(7) 0.128(4) Uani 1 1 d . . . . .
H29A H 0.712229 0.188356 0.456163 0.154 Uiso 1 1 calc R U . . .
H29B H 0.775757 0.150449 0.520368 0.154 Uiso 1 1 calc R U . . .
Br1A Br 0.7398(3) 0.4528(5) 0.3316(4) 0.03108(13) Uani 0.0804(14) 1 d D . P A 2
C32 C 0.563(2) 0.686(3) 0.344(3) 0.0329(10) Uani 0.0804(14) 1 d D . P A 2
O5 O 0.5045(18) 0.731(3) 0.337(3) 0.0433(8) Uani 0.0804(14) 1 d D . P A 2
H1 H 0.837(3) 1.113(4) 0.297(3) 0.039(12) Uiso 1 1 d . . . . .

loop_
_atom_site_aniso_label
_atom_site_aniso_U_11
_atom_site_aniso_U_22
_atom_site_aniso_U_33
_atom_site_aniso_U_23
_atom_site_aniso_U_13
_atom_site_aniso_U_12
Re1 0.02540(9) 0.02667(9) 0.01778(9) 0.00099(6) 0.00020(6) -0.00222(6)
W1 0.02262(9) 0.02830(10) 0.02096(9) -0.00059(6) 0.00131(6) -0.00212(6)
Br1 0.0297(2) 0.0390(3) 0.0249(2) 0.00322(19) 0.00472(16) 0.00310(19)
Cl2 0.170(2) 0.0899(14) 0.0890(14) -0.0184(11) 0.0272(15) -0.0011(15)
Cl1 0.132(2) 0.1016(17) 0.239(4) -0.002(2) 0.093(2) 0.0408(16)
O3 0.0389(15) 0.0376(16) 0.0280(13) 0.0094(12) -0.0006(11) -0.0100(12)
O4 0.0406(16) 0.0547(18) 0.0199(14) -0.0058(12) -0.0001(11) -0.0048(14)
N7 0.0245(15) 0.0269(15) 0.0188(14) 0.0013(11) 0.0009(11) 0.0002(11)
O1 0.0530(19) 0.056(2) 0.0282(15) -0.0047(14) 0.0118(14) -0.0018(15)
N8 0.0288(16) 0.0269(15) 0.0241(15) 0.0002(12) 0.0024(12) -0.0049(12)
N2 0.0254(16) 0.0304(17) 0.0329(17) 0.0023(13) 0.0007(13) -0.0050(12)
O2 0.0361(16) 0.057(2) 0.0427(17) 0.0154(15) -0.0037(13) 0.0064(14)
N3 0.0246(15) 0.0341(17) 0.0232(15) 0.0001(12) 0.0025(12) -0.0010(12)
N5 0.0264(15) 0.0295(16) 0.0246(15) 0.0010(13) 0.0017(12) -0.0017(12)
N6 0.0279(16) 0.0307(16) 0.0266(16) 0.0025(13) -0.0004(12) -0.0014(13)
N4 0.0262(16) 0.0373(18) 0.0247(15) 0.0028(13) 0.0031(12) -0.0033(13)
N1 0.0243(15) 0.0312(17) 0.0297(16) -0.0024(13) -0.0008(12) -0.0035(12)
O5A 0.0358(18) 0.0371(18) 0.058(2) -0.0011(16) 0.0090(17) 0.0068(15)
C30 0.0235(17) 0.039(2) 0.0192(16) -0.0008(15) -0.0013(13) 0.0032(15)
C32A 0.040(3) 0.036(3) 0.021(2) 0.005(2) -0.0044(18) -0.009(2)
C8 0.0343(19) 0.0248(18) 0.0246(18) 0.0001(14) 0.0033(14) -0.0027(15)
C9 0.0331(19) 0.0283(19) 0.0217(17) -0.0001(14) 0.0044(15) 0.0000(15)
C1 0.0253(17) 0.036(2) 0.0165(15) -0.0010(14) -0.0028(13) 0.0024(15)
C2 0.0284(19) 0.033(2) 0.032(2) -0.0009(16) 0.0002(15) -0.0028(16)
C25 0.0248(18) 0.0319(19) 0.0297(19) -0.0073(15) 0.0027(14) -0.0025(15)
C4 0.0273(18) 0.0258(18) 0.0265(18) -0.0001(14) 0.0008(14) 0.0008(14)
C17 0.0245(19) 0.033(2) 0.050(2) -0.0005(18) -0.0008(17) -0.0039(16)
C5 0.038(2) 0.032(2) 0.0215(18) -0.0006(15) -0.0011(15) -0.0032(16)
C16 0.028(2) 0.038(2) 0.046(2) -0.0081(19) -0.0051(17) -0.0071(16)
C3 0.0275(19) 0.042(2) 0.0271(18) 0.0005(17) 0.0007(15) -0.0033(17)
C31 0.0265(19) 0.034(2) 0.031(2) 0.0024(16) 0.0047(15) -0.0025(15)
C27 0.032(2) 0.031(2) 0.0300(19) -0.0018(16) -0.0058(15) 0.0024(16)
C6 0.052(3) 0.034(2) 0.0212(18) 0.0019(16) -0.0004(17) -0.0025(18)
C24 0.027(2) 0.045(2) 0.041(2) -0.0016(19) 0.0073(17) -0.0012(17)
C13 0.035(2) 0.035(2) 0.0221(18) -0.0033(16) 0.0013(15) -0.0083(16)
C20 0.0295(19) 0.038(2) 0.0298(19) -0.0056(16) 0.0036(15) 0.0014(16)
C15 0.0271(19) 0.038(2) 0.032(2) -0.0054(17) -0.0010(15) -0.0009(16)
C7 0.048(2) 0.031(2) 0.0239(18) 0.0041(16) 0.0049(16) -0.0055(17)
C12 0.042(2) 0.036(2) 0.033(2) -0.0080(17) 0.0051(17) -0.0112(18)
C26 0.0277(19) 0.034(2) 0.038(2) -0.0039(17) -0.0016(16) 0.0016(15)
C11 0.055(3) 0.038(2) 0.039(2) -0.0022(19) 0.015(2) -0.018(2)
C10 0.048(2) 0.042(2) 0.028(2) -0.0020(17) 0.0099(18) -0.0141(19)
C21 0.033(2) 0.053(3) 0.032(2) -0.0089(19) 0.0091(16) -0.0014(19)
C22 0.030(2) 0.055(3) 0.0240(19) -0.0022(17) 0.0041(15) -0.0069(18)
C14 0.041(2) 0.051(3) 0.036(2) -0.006(2) -0.0083(18) -0.005(2)
C19 0.043(2) 0.038(2) 0.045(2) -0.0063(19) 0.010(2) 0.0037(19)
C28 0.038(2) 0.039(2) 0.046(2) 0.011(2) -0.0074(19) 0.0000(18)
B1 0.028(2) 0.036(2) 0.030(2) 0.0070(19) 0.0023(17) -0.0027(18)
C18 0.037(2) 0.038(2) 0.068(3) 0.009(2) -0.007(2) -0.0104(19)
C23 0.057(3) 0.059(3) 0.038(2) 0.003(2) 0.020(2) -0.005(2)
C29 0.076(5) 0.134(8) 0.180(10) -0.095(8) 0.038(6) -0.009(5)
Br1A 0.0297(2) 0.0390(3) 0.0249(2) 0.00322(19) 0.00472(16) 0.00310(19)
C32 0.040(3) 0.036(3) 0.021(2) 0.005(2) -0.0044(18) -0.009(2)
O5 0.0358(18) 0.0371(18) 0.058(2) -0.0011(16) 0.0090(17) 0.0068(15)

loop_
_atom_type_symbol
_atom_type_description
_atom_type_scat_dispersion_real
_atom_type_scat_dispersion_imag
_atom_type_scat_source
C C 0.0181 0.0091 'International Tables Vol C Tables 4.2.6.8 and 6.1.1.4'
H H 0.0000 0.0000 'International Tables Vol C Tables 4.2.6.8 and 6.1.1.4'
B B 0.0090 0.0039 'International Tables Vol C Tables 4.2.6.8 and 6.1.1.4'
N N 0.0311 0.0180 'International Tables Vol C Tables 4.2.6.8 and 6.1.1.4'
O O 0.0492 0.0322 'International Tables Vol C Tables 4.2.6.8 and 6.1.1.4'
Cl Cl 0.3639 0.7018 'International Tables Vol C Tables 4.2.6.8 and 6.1.1.4'
Br Br -0.6763 1.2805 'International Tables Vol C Tables 4.2.6.8 and 6.1.1.4'
W W -5.4734 5.5774 'International Tables Vol C Tables 4.2.6.8 and 6.1.1.4'
Re Re -5.2083 5.8923 'International Tables Vol C Tables 4.2.6.8 and 6.1.1.4'

loop_
_geom_angle_atom_site_label_1
_geom_angle_atom_site_label_2
_geom_angle_atom_site_label_3
_geom_angle
_geom_angle_site_symmetry_1
_geom_angle_site_symmetry_3
_geom_angle_publ_flag
C31 Re1 C32A 87.99(18) . . ?
C31 Re1 C30 85.31(15) . . ?
C32A Re1 C30 90.01(18) . . ?
C31 Re1 C32 97.9(13) . . ?
C30 Re1 C32 80.3(15) . . ?
C31 Re1 N8 94.90(14) . . ?
C32A Re1 N8 95.61(17) . . ?
C30 Re1 N8 174.38(14) . . ?
C32 Re1 N8 94.1(15) . . ?
C31 Re1 N7 170.31(14) . . ?
C32A Re1 N7 93.55(16) . . ?
C30 Re1 N7 104.25(13) . . ?
C32 Re1 N7 82.4(13) . . ?
N8 Re1 N7 75.43(11) . . ?
C31 Re1 Br1A 95.51(18) . . ?
C30 Re1 Br1A 99.76(19) . . ?
C32 Re1 Br1A 166.5(13) . . ?
N8 Re1 Br1A 85.82(18) . . ?
N7 Re1 Br1A 84.59(16) . . ?
C31 Re1 Br1 91.36(12) . . ?
C32A Re1 Br1 178.53(13) . . ?
C30 Re1 Br1 91.25(11) . . ?
N8 Re1 Br1 83.13(8) . . ?
N7 Re1 Br1 86.87(8) . . ?
C1 W1 C3 81.28(16) . . ?
C1 W1 C2 83.06(16) . . ?
C3 W1 C2 86.80(16) . . ?
C1 W1 N5 102.61(14) . . ?
C3 W1 N5 176.02(14) . . ?
C2 W1 N5 94.47(14) . . ?
C1 W1 N3 108.55(14) . . ?
C3 W1 N3 93.57(14) . . ?
C2 W1 N3 168.32(14) . . ?
N5 W1 N3 84.41(11) . . ?
C1 W1 N1 169.58(13) . . ?
C3 W1 N1 93.37(14) . . ?
C2 W1 N1 87.74(14) . . ?
N5 W1 N1 82.92(11) . . ?
N3 W1 N1 80.57(12) . . ?
C4 N7 C8 118.0(3) . . ?
C4 N7 Re1 127.4(2) . . ?
C8 N7 Re1 114.6(2) . . ?
C9 N8 C13 118.4(3) . . ?
C9 N8 Re1 117.4(2) . . ?
C13 N8 Re1 124.1(2) . . ?
C17 N2 N1 109.7(3) . . ?
C17 N2 B1 129.4(3) . . ?
N1 N2 B1 120.9(3) . . ?
C20 N3 N4 107.1(3) . . ?
C20 N3 W1 132.7(3) . . ?
N4 N3 W1 120.1(2) . . ?
C25 N5 N6 106.9(3) . . ?
C25 N5 W1 132.3(3) . . ?
N6 N5 W1 120.8(2) . . ?
C27 N6 N5 109.3(3) . . ?
C27 N6 B1 131.1(3) . . ?
N5 N6 B1 119.3(3) . . ?
C22 N4 N3 109.4(3) . . ?
C22 N4 B1 129.9(3) . . ?
N3 N4 B1 120.6(3) . . ?
C15 N1 N2 107.0(3) . . ?
C15 N1 W1 135.1(3) . . ?
N2 N1 W1 117.3(2) . . ?
O3 C30 Re1 173.5(3) . . ?
O5A C32A Re1 179.0(5) . . ?
N7 C8 C7 122.3(3) . . ?
N7 C8 C9 116.1(3) . . ?
C7 C8 C9 121.5(3) . . ?
N8 C9 C10 121.2(4) . . ?
N8 C9 C8 116.4(3) . . ?
C10 C9 C8 122.5(3) . . ?
C4 C1 W1 158.5(3) . . ?
O1 C2 W1 176.0(4) . . ?
N5 C25 C26 109.2(3) . . ?
N5 C25 C24 122.8(4) . . ?
C26 C25 C24 128.0(4) . . ?
N7 C4 C5 120.5(3) . . ?
N7 C4 C1 121.3(3) . . ?
C5 C4 C1 118.2(3) . . ?
N2 C17 C16 107.4(4) . . ?
N2 C17 C18 122.6(4) . . ?
C16 C17 C18 130.0(4) . . ?
C6 C5 C4 120.4(4) . . ?
C6 C5 H5 119.8 . . ?
C4 C5 H5 119.8 . . ?
C17 C16 C15 106.7(4) . . ?
C17 C16 H16 126.6 . . ?
C15 C16 H16 126.6 . . ?
O2 C3 W1 174.0(4) . . ?
O4 C31 Re1 178.0(4) . . ?
N6 C27 C26 108.0(4) . . ?
N6 C27 C28 122.6(4) . . ?
C26 C27 C28 129.4(4) . . ?
C5 C6 C7 119.0(4) . . ?
C5 C6 H6 120.5 . . ?
C7 C6 H6 120.5 . . ?
C25 C24 H24A 109.5 . . ?
C25 C24 H24B 109.5 . . ?
H24A C24 H24B 109.5 . . ?
C25 C24 H24C 109.5 . . ?
H24A C24 H24C 109.5 . . ?
H24B C24 H24C 109.5 . . ?
N8 C13 C12 122.5(4) . . ?
N8 C13 H13 118.7 . . ?
C12 C13 H13 118.7 . . ?
N3 C20 C21 109.2(4) . . ?
N3 C20 C19 122.8(4) . . ?
C21 C20 C19 128.1(4) . . ?
N1 C15 C16 109.2(4) . . ?
N1 C15 C14 123.1(4) . . ?
C16 C15 C14 127.7(4) . . ?
C6 C7 C8 119.7(4) . . ?
C6 C7 H7 120.2 . . ?
C8 C7 H7 120.2 . . ?
C13 C12 C11 119.3(4) . . ?
C13 C12 H12 120.3 . . ?
C11 C12 H12 120.3 . . ?
C27 C26 C25 106.6(3) . . ?
C27 C26 H26 126.7 . . ?
C25 C26 H26 126.7 . . ?
C12 C11 C10 118.7(4) . . ?
C12 C11 H11 120.7 . . ?
C10 C11 H11 120.7 . . ?
C11 C10 C9 119.9(4) . . ?
C11 C10 H10 120.1 . . ?
C9 C10 H10 120.1 . . ?
C22 C21 C20 106.8(4) . . ?
C22 C21 H21 126.6 . . ?
C20 C21 H21 126.6 . . ?
N4 C22 C21 107.5(4) . . ?
N4 C22 C23 122.8(4) . . ?
C21 C22 C23 129.7(4) . . ?
C15 C14 H14A 109.5 . . ?
C15 C14 H14B 109.5 . . ?
H14A C14 H14B 109.5 . . ?
C15 C14 H14C 109.5 . . ?
H14A C14 H14C 109.5 . . ?
H14B C14 H14C 109.5 . . ?
C20 C19 H19A 109.5 . . ?
C20 C19 H19B 109.5 . . ?
H19A C19 H19B 109.5 . . ?
C20 C19 H19C 109.5 . . ?
H19A C19 H19C 109.5 . . ?
H19B C19 H19C 109.5 . . ?
C27 C28 H28A 109.5 . . ?
C27 C28 H28B 109.5 . . ?
H28A C28 H28B 109.5 . . ?
C27 C28 H28C 109.5 . . ?
H28A C28 H28C 109.5 . . ?
H28B C28 H28C 109.5 . . ?
N6 B1 N4 109.6(3) . . ?
N6 B1 N2 108.7(3) . . ?
N4 B1 N2 109.3(3) . . ?
N6 B1 H1 110(3) . . ?
N4 B1 H1 112(3) . . ?
N2 B1 H1 107(3) . . ?
C17 C18 H18A 109.5 . . ?
C17 C18 H18B 109.5 . . ?
H18A C18 H18B 109.5 . . ?
C17 C18 H18C 109.5 . . ?
H18A C18 H18C 109.5 . . ?
H18B C18 H18C 109.5 . . ?
C22 C23 H23A 109.5 . . ?
C22 C23 H23B 109.5 . . ?
H23A C23 H23B 109.5 . . ?
C22 C23 H23C 109.5 . . ?
H23A C23 H23C 109.5 . . ?
H23B C23 H23C 109.5 . . ?
Cl2 C29 Cl1 118.6(5) . . ?
Cl2 C29 H29A 107.7 . . ?
Cl1 C29 H29A 107.7 . . ?
Cl2 C29 H29B 107.7 . . ?
Cl1 C29 H29B 107.7 . . ?
H29A C29 H29B 107.1 . . ?
O5 C32 Re1 157(4) . . ?

loop_
_geom_bond_atom_site_label_1
_geom_bond_atom_site_label_2
_geom_bond_distance
_geom_bond_site_symmetry_2
_geom_bond_publ_flag
Re1 C31 1.908(4) . ?
Re1 C32A 1.926(6) . ?
Re1 C30 1.940(4) . ?
Re1 C32 1.951(18) . ?
Re1 N8 2.162(3) . ?
Re1 N7 2.221(3) . ?
Re1 Br1A 2.441(7) . ?
Re1 Br1 2.6000(5) . ?
W1 C1 1.838(4) . ?
W1 C3 1.995(4) . ?
W1 C2 1.999(4) . ?
W1 N5 2.205(3) . ?
W1 N3 2.205(3) . ?
W1 N1 2.287(3) . ?
Cl2 C29 1.695(10) . ?
Cl1 C29 1.706(10) . ?
O3 C30 1.138(5) . ?
O4 C31 1.154(5) . ?
N7 C4 1.365(5) . ?
N7 C8 1.371(5) . ?
O1 C2 1.147(5) . ?
N8 C9 1.348(5) . ?
N8 C13 1.353(5) . ?
N2 C17 1.351(5) . ?
N2 N1 1.380(5) . ?
N2 B1 1.546(5) . ?
O2 C3 1.146(5) . ?
N3 C20 1.340(5) . ?
N3 N4 1.373(4) . ?
N5 C25 1.345(5) . ?
N5 N6 1.381(4) . ?
N6 C27 1.352(5) . ?
N6 B1 1.530(5) . ?
N4 C22 1.355(5) . ?
N4 B1 1.534(6) . ?
N1 C15 1.341(5) . ?
O5A C32A 1.141(7) . ?
C8 C7 1.383(5) . ?
C8 C9 1.478(5) . ?
C9 C10 1.383(6) . ?
C1 C4 1.443(5) . ?
C25 C26 1.393(6) . ?
C25 C24 1.492(6) . ?
C4 C5 1.413(5) . ?
C17 C16 1.381(6) . ?
C17 C18 1.488(6) . ?
C5 C6 1.369(6) . ?
C5 H5 0.9300 . ?
C16 C15 1.393(6) . ?
C16 H16 0.9300 . ?
C27 C26 1.374(6) . ?
C27 C28 1.494(6) . ?
C6 C7 1.376(6) . ?
C6 H6 0.9300 . ?
C24 H24A 0.9600 . ?
C24 H24B 0.9600 . ?
C24 H24C 0.9600 . ?
C13 C12 1.368(6) . ?
C13 H13 0.9300 . ?
C20 C21 1.390(6) . ?
C20 C19 1.493(6) . ?
C15 C14 1.497(6) . ?
C7 H7 0.9300 . ?
C12 C11 1.374(6) . ?
C12 H12 0.9300 . ?
C26 H26 0.9300 . ?
C11 C10 1.381(6) . ?
C11 H11 0.9300 . ?
C10 H10 0.9300 . ?
C21 C22 1.375(7) . ?
C21 H21 0.9300 . ?
C22 C23 1.500(6) . ?
C14 H14A 0.9600 . ?
C14 H14B 0.9600 . ?
C14 H14C 0.9600 . ?
C19 H19A 0.9600 . ?
C19 H19B 0.9600 . ?
C19 H19C 0.9600 . ?
C28 H28A 0.9600 . ?
C28 H28B 0.9600 . ?
C28 H28C 0.9600 . ?
B1 H1 1.03(5) . ?
C18 H18A 0.9600 . ?
C18 H18B 0.9600 . ?
C18 H18C 0.9600 . ?
C23 H23A 0.9600 . ?
C23 H23B 0.9600 . ?
C23 H23C 0.9600 . ?
C29 H29A 0.9700 . ?
C29 H29B 0.9700 . ?
C32 O5 1.182(19) . ?
